data_1547568
loop_
_publ_author_name
'Xia, Jingzhao'
'Nie, Yu'
'Yang, Guoqiang'
'Liu, Yangang'
'Zhang, Wanbin'

_publ_section_title
;
 Iridium-Catalyzed Asymmetric Hydrogenation of 2H-Chromenes: A Highly
 Enantioselective Approach to Isoflavan Derivatives.
;
_journal_issue 18
_journal_name_full 'Organic letters'
_journal_page_first 4884
_journal_page_last 4887
_journal_paper_doi 10.1021/acs.orglett.7b02341
_journal_volume 19
_journal_year 2017
_chemical_absolute_configuration ad
_chemical_formula_moiety 'C15 H13 Cl O'
_chemical_formula_sum 'C15 H13 Cl O'
_chemical_formula_weight 244.70
_space_group_crystal_system monoclinic
_space_group_IT_number 4
_space_group_name_Hall 'P 2yb'
_space_group_name_H-M_alt 'P 1 21 1'
_symmetry_space_group_name_Hall 'P 2yb'
_symmetry_space_group_name_H-M 'P 1 21 1'
_atom_sites_solution_hydrogens geom
_audit_creation_method SHELXL-2014/7
_cell_angle_alpha 90
_cell_angle_beta 106.0030(10)
_cell_angle_gamma 90
_cell_formula_units_Z 4
_cell_length_a 5.76240(10)
_cell_length_b 22.9736(6)
_cell_length_c 9.5587(2)
_cell_measurement_reflns_used 9983
_cell_measurement_temperature 173(2)
_cell_measurement_theta_max 68.30
_cell_measurement_theta_min 4.81
_cell_volume 1216.37(5)
_computing_structure_refinement 'SHELXL-2014/7 (Sheldrick, 2014)'
_diffrn_ambient_temperature 173(2)
_diffrn_measured_fraction_theta_full 0.994
_diffrn_measured_fraction_theta_max 0.993
_diffrn_measurement_device_type 'Bruker D8 VENTURE CMOS photon 100'
_diffrn_measurement_method '\f and \w scans'
_diffrn_radiation_type CuK\a
_diffrn_radiation_wavelength 1.54178
_diffrn_reflns_av_R_equivalents 0.0228
_diffrn_reflns_av_unetI/netI 0.0372
_diffrn_reflns_Laue_measured_fraction_full 0.994
_diffrn_reflns_Laue_measured_fraction_max 0.993
_diffrn_reflns_limit_h_max 6
_diffrn_reflns_limit_h_min -6
_diffrn_reflns_limit_k_max 27
_diffrn_reflns_limit_k_min -27
_diffrn_reflns_limit_l_max 11
_diffrn_reflns_limit_l_min -11
_diffrn_reflns_number 12176
_diffrn_reflns_point_group_measured_fraction_full 0.971
_diffrn_reflns_point_group_measured_fraction_max 0.970
_diffrn_reflns_theta_full 67.679
_diffrn_reflns_theta_max 68.292
_diffrn_reflns_theta_min 4.813
_exptl_absorpt_coefficient_mu 2.598
_exptl_crystal_colour colorless
_exptl_crystal_density_diffrn 1.336
_exptl_crystal_description block
_exptl_crystal_F_000 512
_exptl_crystal_size_max 0.200
_exptl_crystal_size_mid 0.200
_exptl_crystal_size_min 0.200
_refine_diff_density_max 0.143
_refine_diff_density_min -0.212
_refine_diff_density_rms 0.038
_refine_ls_abs_structure_details
;
 Flack x determined using 1934 quotients [(I+)-(I-)]/[(I+)+(I-)]
 (Parsons, Flack and Wagner, Acta Cryst. B69 (2013) 249-259).
;
_refine_ls_abs_structure_Flack 0.048(4)
_refine_ls_extinction_method none
_refine_ls_goodness_of_fit_ref 0.661
_refine_ls_hydrogen_treatment constr
_refine_ls_matrix_type full
_refine_ls_number_parameters 307
_refine_ls_number_reflns 4315
_refine_ls_number_restraints 1
_refine_ls_restrained_S_all 0.661
_refine_ls_R_factor_all 0.0251
_refine_ls_R_factor_gt 0.0244
_refine_ls_shift/su_max 0.000
_refine_ls_shift/su_mean 0.000
_refine_ls_structure_factor_coef Fsqd
_refine_ls_weighting_details 'w=1/[\s^2^(Fo^2^)+(0.1000P)^2^] where P=(Fo^2^+2Fc^2^)/3'
_refine_ls_weighting_scheme calc
_refine_ls_wR_factor_gt 0.0738
_refine_ls_wR_factor_ref 0.0749
_reflns_Friedel_coverage 0.902
_reflns_Friedel_fraction_full 0.946
_reflns_Friedel_fraction_max 0.945
_reflns_number_gt 4220
_reflns_number_total 4315
_reflns_threshold_expression 'I > 2\s(I)'
_cod_data_source_file ol7b02341_si_002.cif
_cod_data_source_block t_a
_cod_database_code 1547568
_shelx_shelxl_version_number 2014/7
_shelx_space_group_comment
;
The symmetry employed for this shelxl refinement is uniquely defined
by the following loop, which should always be used as a source of
symmetry information in preference to the above space-group names.
They are only intended as comments.
;
_shelx_estimated_absorpt_t_min 0.625
_shelx_estimated_absorpt_t_max 0.625

loop_
_space_group_symop_operation_xyz
'x, y, z'
'-x, y+1/2, -z'

loop_
_atom_site_label
_atom_site_type_symbol
_atom_site_fract_x
_atom_site_fract_y
_atom_site_fract_z
_atom_site_U_iso_or_equiv
_atom_site_adp_type
_atom_site_occupancy
_atom_site_site_symmetry_order
_atom_site_calc_flag
_atom_site_refinement_flags_posn
_atom_site_refinement_flags_adp
Cl1 Cl 0.18778(9) 0.68139(2) 0.42786(6) 0.03861(15) Uani 1 1 d . .
O1 O 0.0174(2) 0.46843(7) 0.46604(17) 0.0358(3) Uani 1 1 d . .
C1 C -0.0089(4) 0.62188(9) 0.3884(2) 0.0298(4) Uani 1 1 d . .
Cl2 Cl 0.20538(11) 0.35476(3) 0.84255(6) 0.04609(16) Uani 1 1 d . .
O2 O 0.5479(3) 0.54426(7) 0.72769(18) 0.0436(4) Uani 1 1 d . .
C2 C -0.2469(4) 0.63054(9) 0.3091(3) 0.0363(5) Uani 1 1 d . .
H2 H -0.3034 0.6681 0.2742 0.044 Uiso 1 1 calc R U
C5 C -0.0804(3) 0.52067(9) 0.4097(2) 0.0263(4) Uani 1 1 d . .
C4 C -0.3229(3) 0.52725(9) 0.3322(2) 0.0268(4) Uani 1 1 d . .
C3 C -0.3999(4) 0.58286(9) 0.2823(3) 0.0345(4) Uani 1 1 d . .
H3 H -0.5633 0.5883 0.2279 0.041 Uiso 1 1 calc R U
C6 C 0.0779(4) 0.56776(9) 0.4391(2) 0.0297(4) Uani 1 1 d . .
H6 H 0.2418 0.5627 0.4928 0.036 Uiso 1 1 calc R U
C7 C -0.4916(3) 0.47576(9) 0.3083(2) 0.0288(4) Uani 1 1 d . .
H7A H -0.5067 0.4588 0.2110 0.035 Uiso 1 1 calc R U
H7B H -0.6539 0.4886 0.3121 0.035 Uiso 1 1 calc R U
C9 C -0.1323(3) 0.41734(9) 0.4295(2) 0.0309(4) Uani 1 1 d . .
H9A H -0.0680 0.3865 0.5023 0.037 Uiso 1 1 calc R U
H9B H -0.1261 0.4027 0.3332 0.037 Uiso 1 1 calc R U
C8 C -0.3944(3) 0.42999(8) 0.4255(2) 0.0267(4) Uani 1 1 d . .
H8 H -0.3953 0.4472 0.5214 0.032 Uiso 1 1 calc R U
C10 C -0.5353(3) 0.37339(8) 0.4072(2) 0.0274(4) Uani 1 1 d . .
C11 C -0.6675(4) 0.35213(10) 0.2728(2) 0.0328(4) Uani 1 1 d . .
H11 H -0.6710 0.3734 0.1870 0.039 Uiso 1 1 calc R U
C12 C -0.7945(4) 0.30023(10) 0.2623(3) 0.0423(5) Uani 1 1 d . .
H12 H -0.8847 0.2864 0.1696 0.051 Uiso 1 1 calc R U
C13 C -0.7909(5) 0.26845(10) 0.3858(3) 0.0454(6) Uani 1 1 d . .
H13 H -0.8794 0.2331 0.3784 0.054 Uiso 1 1 calc R U
C14 C -0.6570(5) 0.28866(10) 0.5204(3) 0.0456(5) Uani 1 1 d . .
H14 H -0.6520 0.2670 0.6058 0.055 Uiso 1 1 calc R U
C15 C -0.5303(4) 0.34050(9) 0.5306(2) 0.0361(5) Uani 1 1 d . .
H15 H -0.4383 0.3539 0.6234 0.043 Uiso 1 1 calc R U
C16 C 0.4363(4) 0.40655(9) 0.8774(2) 0.0337(4) Uani 1 1 d . .
C17 C 0.6440(4) 0.39736(10) 0.9897(3) 0.0366(5) Uani 1 1 d . .
H17 H 0.6656 0.3627 1.0459 0.044 Uiso 1 1 calc R U
C18 C 0.8189(4) 0.44036(10) 1.0172(2) 0.0353(5) Uani 1 1 d . .
H18 H 0.9608 0.4350 1.0951 0.042 Uiso 1 1 calc R U
C19 C 0.7951(4) 0.49122(9) 0.9352(2) 0.0302(4) Uani 1 1 d . .
C20 C 0.5879(4) 0.49713(9) 0.8193(2) 0.0322(4) Uani 1 1 d . .
C21 C 0.4064(4) 0.45548(10) 0.7904(2) 0.0368(5) Uani 1 1 d . .
H21 H 0.2645 0.4605 0.7123 0.044 Uiso 1 1 calc R U
C22 C 0.9799(4) 0.53942(9) 0.9732(2) 0.0347(4) Uani 1 1 d . .
H22A H 1.1236 0.5285 0.9414 0.042 Uiso 1 1 calc R U
H22B H 1.0315 0.5450 1.0800 0.042 Uiso 1 1 calc R U
C23 C 0.8740(4) 0.59628(9) 0.8990(2) 0.0323(4) Uani 1 1 d . .
H23 H 0.7468 0.6096 0.9449 0.039 Uiso 1 1 calc R U
C24 C 0.7506(5) 0.58220(11) 0.7404(2) 0.0414(5) Uani 1 1 d . .
H24A H 0.6953 0.6187 0.6866 0.050 Uiso 1 1 calc R U
H24B H 0.8678 0.5633 0.6962 0.050 Uiso 1 1 calc R U
C25 C 1.0592(4) 0.64409(9) 0.9181(2) 0.0323(4) Uani 1 1 d . .
C26 C 1.2036(4) 0.65066(11) 0.8233(3) 0.0413(5) Uani 1 1 d . .
H26 H 1.1848 0.6247 0.7435 0.050 Uiso 1 1 calc R U
C27 C 1.3747(5) 0.69487(11) 0.8449(3) 0.0469(6) Uani 1 1 d . .
H27 H 1.4694 0.6995 0.7786 0.056 Uiso 1 1 calc R U
C28 C 1.4077(4) 0.73202(10) 0.9620(3) 0.0443(5) Uani 1 1 d . .
H28 H 1.5266 0.7618 0.9773 0.053 Uiso 1 1 calc R U
C29 C 1.2668(5) 0.72568(11) 1.0569(3) 0.0450(6) Uani 1 1 d . .
H29 H 1.2893 0.7510 1.1381 0.054 Uiso 1 1 calc R U
C30 C 1.0921(4) 0.68235(11) 1.0338(2) 0.0394(5) Uani 1 1 d . .
H30 H 0.9937 0.6789 1.0984 0.047 Uiso 1 1 calc R U

loop_
_atom_site_aniso_label
_atom_site_aniso_U_11
_atom_site_aniso_U_22
_atom_site_aniso_U_33
_atom_site_aniso_U_23
_atom_site_aniso_U_13
_atom_site_aniso_U_12
Cl1 0.0419(3) 0.0340(2) 0.0409(3) -0.00626(19) 0.0129(2) -0.0123(2)
O1 0.0218(6) 0.0313(7) 0.0467(8) 0.0087(6) -0.0033(6) -0.0016(5)
C1 0.0309(10) 0.0312(10) 0.0290(9) -0.0039(7) 0.0109(8) -0.0044(7)
Cl2 0.0464(3) 0.0452(3) 0.0437(3) -0.0012(2) 0.0074(2) -0.0118(2)
O2 0.0466(9) 0.0374(8) 0.0340(8) 0.0089(6) -0.0104(7) -0.0048(7)
C2 0.0339(11) 0.0279(10) 0.0467(12) 0.0012(9) 0.0104(10) 0.0037(8)
C5 0.0246(9) 0.0295(9) 0.0244(8) 0.0004(7) 0.0060(7) 0.0008(7)
C4 0.0228(8) 0.0288(9) 0.0292(9) -0.0017(7) 0.0076(7) 0.0028(7)
C3 0.0237(9) 0.0317(10) 0.0453(11) 0.0016(9) 0.0049(9) 0.0050(7)
C6 0.0261(9) 0.0357(10) 0.0261(9) -0.0005(8) 0.0053(7) -0.0020(8)
C7 0.0209(8) 0.0284(9) 0.0344(10) -0.0015(8) 0.0029(7) 0.0029(7)
C9 0.0235(9) 0.0271(10) 0.0393(11) 0.0035(7) 0.0041(8) 0.0000(7)
C8 0.0254(9) 0.0271(9) 0.0276(9) -0.0042(7) 0.0075(7) -0.0015(7)
C10 0.0231(8) 0.0257(9) 0.0338(10) -0.0038(7) 0.0083(7) 0.0011(7)
C11 0.0288(9) 0.0331(10) 0.0358(10) -0.0072(8) 0.0078(8) -0.0011(8)
C12 0.0336(11) 0.0389(12) 0.0524(14) -0.0183(10) 0.0086(10) -0.0066(9)
C13 0.0469(13) 0.0285(10) 0.0642(16) -0.0087(11) 0.0215(12) -0.0083(9)
C14 0.0575(14) 0.0303(11) 0.0534(14) 0.0010(10) 0.0224(12) -0.0049(9)
C15 0.0436(11) 0.0302(10) 0.0350(11) -0.0001(8) 0.0115(9) -0.0017(8)
C16 0.0378(10) 0.0345(11) 0.0299(10) -0.0048(8) 0.0111(9) 0.0000(8)
C17 0.0407(11) 0.0342(11) 0.0353(11) 0.0051(8) 0.0114(9) 0.0027(8)
C18 0.0333(10) 0.0372(11) 0.0319(10) 0.0040(9) 0.0030(8) 0.0052(8)
C19 0.0300(10) 0.0324(10) 0.0272(9) 0.0001(7) 0.0061(8) 0.0046(8)
C20 0.0378(11) 0.0320(10) 0.0240(9) 0.0010(7) 0.0035(8) 0.0039(8)
C21 0.0374(10) 0.0390(11) 0.0295(10) -0.0027(8) 0.0017(8) 0.0015(9)
C22 0.0299(9) 0.0379(11) 0.0323(11) 0.0047(8) 0.0016(8) 0.0019(8)
C23 0.0313(10) 0.0344(10) 0.0279(10) 0.0015(8) 0.0025(8) 0.0025(8)
C24 0.0487(13) 0.0374(11) 0.0302(10) 0.0050(9) -0.0023(10) -0.0066(9)
C25 0.0305(10) 0.0319(10) 0.0295(10) 0.0060(8) -0.0001(8) 0.0041(8)
C26 0.0367(11) 0.0423(13) 0.0458(13) -0.0054(10) 0.0128(10) 0.0021(9)
C27 0.0395(12) 0.0438(14) 0.0600(15) 0.0051(11) 0.0182(11) 0.0009(10)
C28 0.0333(11) 0.0329(11) 0.0598(15) 0.0089(10) 0.0013(10) 0.0002(8)
C29 0.0518(14) 0.0362(12) 0.0387(13) -0.0011(9) -0.0017(11) -0.0007(10)
C30 0.0450(12) 0.0390(11) 0.0307(10) 0.0033(9) 0.0048(9) -0.0015(10)

loop_
_atom_type_symbol
_atom_type_description
_atom_type_scat_dispersion_real
_atom_type_scat_dispersion_imag
_atom_type_scat_source
C C 0.0181 0.0091 'International Tables Vol C Tables 4.2.6.8 and 6.1.1.4'
H H 0.0000 0.0000 'International Tables Vol C Tables 4.2.6.8 and 6.1.1.4'
Cl Cl 0.3639 0.7018 'International Tables Vol C Tables 4.2.6.8 and 6.1.1.4'
O O 0.0492 0.0322 'International Tables Vol C Tables 4.2.6.8 and 6.1.1.4'

loop_
_geom_angle_atom_site_label_1
_geom_angle_atom_site_label_2
_geom_angle_atom_site_label_3
_geom_angle
C5 O1 C9 117.64(14)
C6 C1 C2 122.02(19)
C6 C1 Cl1 118.61(16)
C2 C1 Cl1 119.36(16)
C20 O2 C24 115.81(18)
C3 C2 C1 118.12(19)
C3 C2 H2 120.9
C1 C2 H2 120.9
O1 C5 C6 115.14(17)
O1 C5 C4 123.05(17)
C6 C5 C4 121.77(19)
C3 C4 C5 117.28(19)
C3 C4 C7 122.42(18)
C5 C4 C7 120.29(18)
C2 C3 C4 122.37(19)
C2 C3 H3 118.8
C4 C3 H3 118.8
C1 C6 C5 118.42(19)
C1 C6 H6 120.8
C5 C6 H6 120.8
C4 C7 C8 109.76(16)
C4 C7 H7A 109.7
C8 C7 H7A 109.7
C4 C7 H7B 109.7
C8 C7 H7B 109.7
H7A C7 H7B 108.2
O1 C9 C8 111.87(16)
O1 C9 H9A 109.2
C8 C9 H9A 109.2
O1 C9 H9B 109.2
C8 C9 H9B 109.2
H9A C9 H9B 107.9
C10 C8 C9 109.50(15)
C10 C8 C7 115.42(16)
C9 C8 C7 108.07(15)
C10 C8 H8 107.9
C9 C8 H8 107.9
C7 C8 H8 107.9
C11 C10 C15 118.03(19)
C11 C10 C8 123.20(18)
C15 C10 C8 118.76(18)
C10 C11 C12 120.8(2)
C10 C11 H11 119.6
C12 C11 H11 119.6
C13 C12 C11 120.5(2)
C13 C12 H12 119.7
C11 C12 H12 119.7
C12 C13 C14 119.3(2)
C12 C13 H13 120.4
C14 C13 H13 120.4
C13 C14 C15 120.1(2)
C13 C14 H14 120.0
C15 C14 H14 120.0
C14 C15 C10 121.2(2)
C14 C15 H15 119.4
C10 C15 H15 119.4
C17 C16 C21 121.9(2)
C17 C16 Cl2 119.57(17)
C21 C16 Cl2 118.53(17)
C16 C17 C18 117.8(2)
C16 C17 H17 121.1
C18 C17 H17 121.1
C17 C18 C19 122.6(2)
C17 C18 H18 118.7
C19 C18 H18 118.7
C18 C19 C20 117.34(19)
C18 C19 C22 121.79(18)
C20 C19 C22 120.82(18)
O2 C20 C21 115.62(19)
O2 C20 C19 122.8(2)
C21 C20 C19 121.62(19)
C16 C21 C20 118.6(2)
C16 C21 H21 120.7
C20 C21 H21 120.7
C19 C22 C23 110.49(17)
C19 C22 H22A 109.6
C23 C22 H22A 109.6
C19 C22 H22B 109.6
C23 C22 H22B 109.6
H22A C22 H22B 108.1
C25 C23 C24 113.34(18)
C25 C23 C22 112.80(17)
C24 C23 C22 107.28(18)
C25 C23 H23 107.7
C24 C23 H23 107.7
C22 C23 H23 107.7
O2 C24 C23 111.06(19)
O2 C24 H24A 109.4
C23 C24 H24A 109.4
O2 C24 H24B 109.4
C23 C24 H24B 109.4
H24A C24 H24B 108.0
C30 C25 C26 118.3(2)
C30 C25 C23 119.7(2)
C26 C25 C23 121.9(2)
C27 C26 C25 120.5(2)
C27 C26 H26 119.8
C25 C26 H26 119.8
C28 C27 C26 120.4(2)
C28 C27 H27 119.8
C26 C27 H27 119.8
C27 C28 C29 119.5(2)
C27 C28 H28 120.2
C29 C28 H28 120.2
C28 C29 C30 120.1(2)
C28 C29 H29 119.9
C30 C29 H29 119.9
C25 C30 C29 121.0(2)
C25 C30 H30 119.5
C29 C30 H30 119.5

loop_
_geom_bond_atom_site_label_1
_geom_bond_atom_site_label_2
_geom_bond_distance
Cl1 C1 1.749(2)
O1 C5 1.371(2)
O1 C9 1.441(2)
C1 C6 1.377(3)
C1 C2 1.386(3)
Cl2 C16 1.747(2)
O2 C20 1.371(3)
O2 C24 1.436(3)
C2 C3 1.385(3)
C2 H2 0.9500
C5 C6 1.393(3)
C5 C4 1.397(3)
C4 C3 1.393(3)
C4 C7 1.508(3)
C3 H3 0.9500
C6 H6 0.9500
C7 C8 1.526(3)
C7 H7A 0.9900
C7 H7B 0.9900
C9 C8 1.528(2)
C9 H9A 0.9900
C9 H9B 0.9900
C8 C10 1.517(2)
C8 H8 1.0000
C10 C11 1.389(3)
C10 C15 1.395(3)
C11 C12 1.388(3)
C11 H11 0.9500
C12 C13 1.383(4)
C12 H12 0.9500
C13 C14 1.385(4)
C13 H13 0.9500
C14 C15 1.386(3)
C14 H14 0.9500
C15 H15 0.9500
C16 C17 1.386(3)
C16 C21 1.381(3)
C17 C18 1.384(3)
C17 H17 0.9500
C18 C19 1.392(3)
C18 H18 0.9500
C19 C20 1.394(3)
C19 C22 1.509(3)
C20 C21 1.388(3)
C21 H21 0.9500
C22 C23 1.531(3)
C22 H22A 0.9900
C22 H22B 0.9900
C23 C25 1.507(3)
C23 C24 1.521(3)
C23 H23 1.0000
C24 H24A 0.9900
C24 H24B 0.9900
C25 C30 1.384(3)
C25 C26 1.397(3)
C26 C27 1.390(4)
C26 H26 0.9500
C27 C28 1.378(4)
C27 H27 0.9500
C28 C29 1.382(4)
C28 H28 0.9500
C29 C30 1.389(4)
C29 H29 0.9500
C30 H30 0.9500

loop_
_geom_torsion_atom_site_label_1
_geom_torsion_atom_site_label_2
_geom_torsion_atom_site_label_3
_geom_torsion_atom_site_label_4
_geom_torsion
C6 C1 C2 C3 0.6(3)
Cl1 C1 C2 C3 -178.55(17)
C9 O1 C5 C6 -175.20(16)
C9 O1 C5 C4 6.8(3)
O1 C5 C4 C3 179.25(19)
C6 C5 C4 C3 1.4(3)
O1 C5 C4 C7 0.6(3)
C6 C5 C4 C7 -177.23(17)
C1 C2 C3 C4 0.2(3)
C5 C4 C3 C2 -1.1(3)
C7 C4 C3 C2 177.5(2)
C2 C1 C6 C5 -0.3(3)
Cl1 C1 C6 C5 178.84(14)
O1 C5 C6 C1 -178.73(17)
C4 C5 C6 C1 -0.7(3)
C3 C4 C7 C8 -155.05(19)
C5 C4 C7 C8 23.5(2)
C5 O1 C9 C8 -38.3(2)
O1 C9 C8 C10 -172.31(16)
O1 C9 C8 C7 61.2(2)
C4 C7 C8 C10 -174.92(15)
C4 C7 C8 C9 -52.0(2)
C9 C8 C10 C11 -94.4(2)
C7 C8 C10 C11 27.8(2)
C9 C8 C10 C15 84.8(2)
C7 C8 C10 C15 -153.01(18)
C15 C10 C11 C12 1.2(3)
C8 C10 C11 C12 -179.58(18)
C10 C11 C12 C13 -0.3(3)
C11 C12 C13 C14 -0.6(4)
C12 C13 C14 C15 0.6(4)
C13 C14 C15 C10 0.3(4)
C11 C10 C15 C14 -1.3(3)
C8 C10 C15 C14 179.54(19)
C21 C16 C17 C18 2.9(3)
Cl2 C16 C17 C18 -177.66(16)
C16 C17 C18 C19 -1.2(3)
C17 C18 C19 C20 -1.7(3)
C17 C18 C19 C22 175.8(2)
C24 O2 C20 C21 -169.5(2)
C24 O2 C20 C19 11.3(3)
C18 C19 C20 O2 -177.7(2)
C22 C19 C20 O2 4.8(3)
C18 C19 C20 C21 3.1(3)
C22 C19 C20 C21 -174.43(19)
C17 C16 C21 C20 -1.6(3)
Cl2 C16 C21 C20 178.98(16)
O2 C20 C21 C16 179.26(19)
C19 C20 C21 C16 -1.5(3)
C18 C19 C22 C23 -161.99(19)
C20 C19 C22 C23 15.4(3)
C19 C22 C23 C25 -173.00(17)
C19 C22 C23 C24 -47.5(2)
C20 O2 C24 C23 -46.8(3)
C25 C23 C24 O2 -169.66(18)
C22 C23 C24 O2 65.2(2)
C24 C23 C25 C30 145.7(2)
C22 C23 C25 C30 -92.2(2)
C24 C23 C25 C26 -35.5(3)
C22 C23 C25 C26 86.7(2)
C30 C25 C26 C27 -0.4(3)
C23 C25 C26 C27 -179.3(2)
C25 C26 C27 C28 1.4(4)
C26 C27 C28 C29 -1.0(4)
C27 C28 C29 C30 -0.4(4)
C26 C25 C30 C29 -1.0(3)
C23 C25 C30 C29 177.9(2)
C28 C29 C30 C25 1.4(4)
